data_7234846
loop_
_publ_author_name
'Parra-Mu\~noz, Nicole'
'Hidalgo, Paulina I.'
'Ripoll, Gerardo'
'Belmar, Julio'
'Pas\'an, Jorge'
'Jim\'enez, Claudio A.'

_publ_section_title
;
 Influence of counterions on the supramolecular frameworks of
 isoquinoline-based silver(i) complexes
;
_journal_issue 1
_journal_name_full CrystEngComm
_journal_page_first 95
_journal_page_last 104
_journal_paper_doi 10.1039/C9CE01411J
_journal_volume 22
_journal_year 2020
_chemical_formula_moiety '2(C24 H22 N4 O2 Ag), 2(Cl O4)'
_chemical_formula_sum 'C48 H44 Ag2 Cl2 N8 O12'
_chemical_formula_weight 1211.55
_space_group_crystal_system triclinic
_space_group_IT_number 2
_space_group_name_Hall '-P 1'
_space_group_name_H-M_alt 'P -1'
_symmetry_space_group_name_Hall '-P 1'
_symmetry_space_group_name_H-M 'P -1'
_atom_sites_solution_hydrogens geom
_audit_creation_method SHELXL-2018/3
_audit_update_record
;
2019-03-11 deposited with the CCDC.    2019-10-23 downloaded from the CCDC.
;
_cell_angle_alpha 96.574(3)
_cell_angle_beta 91.848(2)
_cell_angle_gamma 104.559(3)
_cell_formula_units_Z 1
_cell_length_a 9.2321(3)
_cell_length_b 11.4380(4)
_cell_length_c 11.8530(4)
_cell_measurement_reflns_used 8022
_cell_measurement_temperature 293(2)
_cell_measurement_theta_max 70.1180
_cell_measurement_theta_min 3.7130
_cell_volume 1201.06(7)
_computing_cell_refinement
;
CrysAlisPro, Agilent Technologies,
Version 1.171.37.35 (release 13-08-2014 CrysAlis171 .NET)
(compiled Aug 13 2014,18:06:01)
;
_computing_data_collection
;
CrysAlisPro, Agilent Technologies,
Version 1.171.37.35 (release 13-08-2014 CrysAlis171 .NET)
(compiled Aug 13 2014,18:06:01)
;
_computing_data_reduction
;
CrysAlisPro, Agilent Technologies,
Version 1.171.37.35 (release 13-08-2014 CrysAlis171 .NET)
(compiled Aug 13 2014,18:06:01)
;
_computing_structure_refinement 'SHELXL-2018/3 (Sheldrick, 2018)'
_computing_structure_solution 'SHELXS-2013 (Sheldrick, 2013)'
_diffrn_ambient_temperature 293(2)
_diffrn_detector 'CCD plate'
_diffrn_detector_area_resol_mean 10.5953
_diffrn_detector_type Atlas
_diffrn_measured_fraction_theta_full 0.992
_diffrn_measured_fraction_theta_max 0.972
_diffrn_measurement_device 'four-circle diffractometer'
_diffrn_measurement_device_type 'SuperNova, Dual, Cu at zero, Atlas'
_diffrn_radiation_monochromator mirror
_diffrn_radiation_probe x-ray
_diffrn_radiation_type 'Cu K\a'
_diffrn_radiation_wavelength 1.54184
_diffrn_reflns_av_R_equivalents 0.0197
_diffrn_reflns_av_unetI/netI 0.0175
_diffrn_reflns_Laue_measured_fraction_full 0.992
_diffrn_reflns_Laue_measured_fraction_max 0.972
_diffrn_reflns_limit_h_max 11
_diffrn_reflns_limit_h_min -9
_diffrn_reflns_limit_k_max 11
_diffrn_reflns_limit_k_min -13
_diffrn_reflns_limit_l_max 14
_diffrn_reflns_limit_l_min -13
_diffrn_reflns_number 11671
_diffrn_reflns_point_group_measured_fraction_full 0.992
_diffrn_reflns_point_group_measured_fraction_max 0.972
_diffrn_reflns_theta_full 67.684
_diffrn_reflns_theta_max 70.199
_diffrn_reflns_theta_min 3.761
_diffrn_source 'sealed X-ray tube'
_diffrn_source_type 'SuperNova (Cu) X-ray Source'
_exptl_absorpt_coefficient_mu 8.181
_exptl_absorpt_correction_T_max 0.640
_exptl_absorpt_correction_T_min 0.352
_exptl_absorpt_correction_type gaussian
_exptl_absorpt_process_details
;
CrysAlisPro 1.171.38.43 (Rigaku Oxford Diffraction, 2015)
Numerical absorption correction based on gaussian integration over
            a multifaceted crystal model
Empirical absorption correction using spherical harmonics,
 implemented in SCALE3 ABSPACK scaling algorithm.
;
_exptl_crystal_colour colourless
_exptl_crystal_density_diffrn 1.675
_exptl_crystal_description prism
_exptl_crystal_F_000 612
_exptl_crystal_size_max 0.189
_exptl_crystal_size_mid 0.139
_exptl_crystal_size_min 0.066
_refine_diff_density_max 0.241
_refine_diff_density_min -0.464
_refine_diff_density_rms 0.040
_refine_ls_extinction_method none
_refine_ls_goodness_of_fit_ref 1.027
_refine_ls_hydrogen_treatment constr
_refine_ls_matrix_type full
_refine_ls_number_parameters 420
_refine_ls_number_reflns 4444
_refine_ls_number_restraints 145
_refine_ls_restrained_S_all 1.023
_refine_ls_R_factor_all 0.0267
_refine_ls_R_factor_gt 0.0244
_refine_ls_shift/su_max 0.002
_refine_ls_shift/su_mean 0.000
_refine_ls_structure_factor_coef Fsqd
_refine_ls_weighting_details 'w=1/[\s^2^(Fo^2^)+(0.0360P)^2^+0.3098P] where P=(Fo^2^+2Fc^2^)/3'
_refine_ls_weighting_scheme calc
_refine_ls_wR_factor_gt 0.0645
_refine_ls_wR_factor_ref 0.0665
_reflns_Friedel_coverage 0.000
_reflns_number_gt 4127
_reflns_number_total 4444
_reflns_threshold_expression 'I > 2\s(I)'
_cod_data_source_file c9ce01411j2.cif
_cod_data_source_block compound_C2Me_Ag_ClO4
_cod_depositor_comments
;Adding full bibliography for 7234842--7234848.cif.

 Adding full bibliography for 7234842--7234848.cif.
;
_cod_original_cell_volume 1201.05(7)
_cod_database_code 7234846
_shelx_shelxl_version_number 2018/3
_shelx_space_group_comment
;
The symmetry employed for this shelxl refinement is uniquely defined
by the following loop, which should always be used as a source of
symmetry information in preference to the above space-group names.
They are only intended as comments.
;

loop_
_space_group_symop_operation_xyz
'x, y, z'
'-x, -y, -z'

loop_
_atom_site_label
_atom_site_type_symbol
_atom_site_fract_x
_atom_site_fract_y
_atom_site_fract_z
_atom_site_U_iso_or_equiv
_atom_site_adp_type
_atom_site_occupancy
_atom_site_site_symmetry_order
_atom_site_calc_flag
_atom_site_refinement_flags_posn
_atom_site_refinement_flags_adp
_atom_site_refinement_flags_occupancy
_atom_site_disorder_assembly
_atom_site_disorder_group
Ag1 Ag 0.65201(2) 0.52873(2) 0.91463(2) 0.06431(8) Uani 1 1 d . . . . .
C2 C 0.6729(2) 0.30320(18) 0.74510(18) 0.0479(4) Uani 1 1 d . . . . .
C3 C 0.6646(3) 0.2282(2) 0.64009(19) 0.0548(5) Uani 1 1 d . . . . .
C23 C 0.8503(3) 0.7973(3) 1.2114(4) 0.0969(12) Uani 1 1 d . . . . .
H23 H 0.882363 0.881812 1.223168 0.116 Uiso 1 1 calc R U . . .
C24 C 0.7985(3) 0.7399(2) 1.1070(3) 0.0794(8) Uani 1 1 d . . . . .
H24 H 0.795297 0.786441 1.048062 0.095 Uiso 1 1 calc R U . . .
C8 C 0.5969(3) 0.2612(3) 0.5438(2) 0.0682(6) Uani 1 1 d . . . . .
C22 C 0.8562(3) 0.7306(3) 1.3019(3) 0.0861(10) Uani 1 1 d . . . . .
C1 C 0.7542(2) 0.27793(17) 0.84856(17) 0.0463(4) Uani 1 1 d . . . . .
C5 C 0.7131(4) 0.0581(3) 0.5238(3) 0.0887(9) Uani 1 1 d . . . . .
H5 H 0.750676 -0.010421 0.516144 0.106 Uiso 1 1 calc R U . . .
C15 C 0.6966(2) 0.41414(19) 1.13690(18) 0.0510(4) Uani 1 1 d . . . . .
C16 C 0.7588(2) 0.54996(19) 1.1676(2) 0.0537(5) Uani 1 1 d . . . . .
C13 C 0.7311(3) 0.21056(19) 1.11939(19) 0.0546(5) Uani 1 1 d . . . . .
H13A H 0.623860 0.190302 1.128154 0.066 Uiso 1 1 calc R U . . .
H13B H 0.776790 0.174065 1.176222 0.066 Uiso 1 1 calc R U . . .
C17 C 0.8102(2) 0.6015(3) 1.2803(2) 0.0680(7) Uani 1 1 d . . . . .
C12 C 0.7600(3) 0.15651(19) 1.00191(19) 0.0532(5) Uani 1 1 d . . . . .
H12A H 0.866735 0.180950 0.991578 0.064 Uiso 1 1 calc R U . . .
H12B H 0.730475 0.068413 0.997205 0.064 Uiso 1 1 calc R U . . .
C14 C 0.9530(2) 0.3892(2) 1.1555(2) 0.0653(6) Uani 1 1 d . . . . .
H14A H 0.979523 0.476455 1.161201 0.098 Uiso 1 1 calc R U . . .
H14B H 0.998516 0.356681 1.091719 0.098 Uiso 1 1 calc R U . . .
H14C H 0.988039 0.364741 1.224005 0.098 Uiso 1 1 calc R U . . .
C11 C 0.5213(3) 0.1341(2) 0.8894(2) 0.0624(6) Uani 1 1 d . . . . .
H11A H 0.479313 0.168858 0.830316 0.094 Uiso 1 1 calc R U . . .
H11B H 0.471026 0.145233 0.957932 0.094 Uiso 1 1 calc R U . . .
H11C H 0.508535 0.048720 0.866409 0.094 Uiso 1 1 calc R U . . .
C4 C 0.7213(3) 0.1244(2) 0.6284(2) 0.0672(6) Uani 1 1 d . . . . .
H4 H 0.764177 0.101148 0.691408 0.081 Uiso 1 1 calc R U . . .
C18 C 0.8137(3) 0.5312(4) 1.3706(2) 0.0851(9) Uani 1 1 d . . . . .
H18 H 0.782421 0.446656 1.357212 0.102 Uiso 1 1 calc R U . . .
C10 C 0.5550(3) 0.4309(2) 0.6626(2) 0.0677(6) Uani 1 1 d . . . . .
H10 H 0.518137 0.499819 0.670217 0.081 Uiso 1 1 calc R U . . .
C7 C 0.5914(4) 0.1890(3) 0.4370(2) 0.0916(10) Uani 1 1 d . . . . .
H7 H 0.547744 0.209083 0.372565 0.110 Uiso 1 1 calc R U . . .
C19 C 0.8633(4) 0.5883(5) 1.4776(3) 0.1155(15) Uani 1 1 d . . . . .
H19 H 0.865952 0.542199 1.536926 0.139 Uiso 1 1 calc R U . . .
C20 C 0.9102(5) 0.7155(7) 1.4989(4) 0.147(3) Uani 1 1 d . . . . .
H20 H 0.943828 0.752732 1.572211 0.176 Uiso 1 1 calc R U . . .
C6 C 0.6494(5) 0.0916(4) 0.4289(3) 0.0991(11) Uani 1 1 d . . . . .
H6 H 0.646716 0.045914 0.358364 0.119 Uiso 1 1 calc R U . . .
C9 C 0.5395(3) 0.3642(3) 0.5604(2) 0.0762(7) Uani 1 1 d . . . . .
H9 H 0.490263 0.386270 0.499724 0.091 Uiso 1 1 calc R U . . .
C21 C 0.9074(4) 0.7844(5) 1.4151(5) 0.1262(19) Uani 1 1 d . . . . .
H21 H 0.939413 0.868689 1.431247 0.151 Uiso 1 1 calc R U . . .
N2 N 0.6227(2) 0.40237(16) 0.75658(16) 0.0530(4) Uani 1 1 d . . . . .
N4 N 0.7501(2) 0.61523(16) 1.08394(18) 0.0587(5) Uani 1 1 d . . . . .
N1 N 0.67955(19) 0.19383(15) 0.90977(15) 0.0474(4) Uani 1 1 d . . . . .
N3 N 0.79014(18) 0.34303(16) 1.13989(15) 0.0498(4) Uani 1 1 d . . . . .
O1 O 0.88599(17) 0.33309(16) 0.86909(16) 0.0677(4) Uani 1 1 d . . . . .
O2 O 0.56077(17) 0.37439(15) 1.11120(18) 0.0736(5) Uani 1 1 d . . . . .
Cl1A Cl 0.7824(17) 0.8418(10) 0.7871(6) 0.053(2) Uani 0.295(16) 1 d D U P A 1
O1A O 0.680(3) 0.9108(19) 0.8007(19) 0.122(8) Uani 0.295(16) 1 d D U P A 1
O2A O 0.916(2) 0.902(2) 0.739(2) 0.160(12) Uani 0.295(16) 1 d D U P A 1
O3A O 0.714(2) 0.7331(13) 0.7130(17) 0.103(7) Uani 0.295(16) 1 d D . P A 1
O4A O 0.823(3) 0.810(4) 0.8935(13) 0.229(18) Uani 0.295(16) 1 d D . P A 1
Cl1B Cl 0.8053(11) 0.8552(9) 0.7874(7) 0.089(3) Uani 0.463(13) 1 d D U P B 2
O1B O 0.6713(11) 0.8897(12) 0.8230(15) 0.100(4) Uani 0.463(13) 1 d D U P B 2
O2B O 0.8521(16) 0.9067(9) 0.6906(8) 0.135(5) Uani 0.463(13) 1 d D . P B 2
O3B O 0.7629(10) 0.7259(6) 0.7688(9) 0.079(2) Uani 0.463(13) 1 d D . P B 2
O4B O 0.9188(11) 0.8949(8) 0.8755(9) 0.149(4) Uani 0.463(13) 1 d D . P B 2
Cl1C Cl 0.7679(18) 0.8330(14) 0.7809(13) 0.081(5) Uani 0.254(12) 1 d D U P C 3
O1C O 0.695(3) 0.897(2) 0.860(2) 0.172(15) Uani 0.254(12) 1 d D U P C 3
O2C O 0.7958(17) 0.7349(17) 0.832(2) 0.124(9) Uani 0.254(12) 1 d D . P C 3
O3C O 0.670(2) 0.782(3) 0.6827(13) 0.183(11) Uani 0.254(12) 1 d D . P C 3
O4C O 0.8986(19) 0.9111(19) 0.750(2) 0.119(9) Uani 0.254(12) 1 d D U P C 3

loop_
_atom_site_aniso_label
_atom_site_aniso_U_11
_atom_site_aniso_U_22
_atom_site_aniso_U_33
_atom_site_aniso_U_23
_atom_site_aniso_U_13
_atom_site_aniso_U_12
Ag1 0.06782(12) 0.05840(11) 0.07228(12) 0.00827(8) 0.01191(8) 0.02557(8)
C2 0.0452(10) 0.0448(10) 0.0558(11) 0.0123(8) 0.0128(8) 0.0117(8)
C3 0.0555(12) 0.0515(11) 0.0551(11) 0.0086(9) 0.0128(9) 0.0073(9)
C23 0.0600(16) 0.0508(14) 0.168(4) -0.033(2) 0.0129(19) 0.0125(12)
C24 0.0618(15) 0.0452(12) 0.133(3) 0.0058(15) 0.0164(15) 0.0183(11)
C8 0.0727(15) 0.0714(15) 0.0553(13) 0.0163(11) 0.0090(11) 0.0047(12)
C22 0.0482(13) 0.0774(18) 0.118(2) -0.0404(19) 0.0140(14) 0.0124(12)
C1 0.0452(10) 0.0405(9) 0.0562(11) 0.0061(8) 0.0095(8) 0.0157(8)
C5 0.097(2) 0.0703(17) 0.091(2) -0.0149(15) 0.0238(17) 0.0154(15)
C15 0.0444(10) 0.0489(11) 0.0589(11) 0.0034(9) 0.0067(9) 0.0117(8)
C16 0.0399(10) 0.0496(11) 0.0692(13) -0.0046(10) 0.0102(9) 0.0117(8)
C13 0.0612(12) 0.0453(10) 0.0594(12) 0.0138(9) 0.0048(10) 0.0141(9)
C17 0.0415(11) 0.0772(16) 0.0761(16) -0.0203(13) 0.0120(10) 0.0105(10)
C12 0.0601(12) 0.0420(10) 0.0627(12) 0.0122(9) 0.0058(10) 0.0200(9)
C14 0.0454(11) 0.0650(14) 0.0847(16) 0.0001(12) 0.0040(11) 0.0171(10)
C11 0.0523(12) 0.0629(13) 0.0693(14) 0.0183(11) 0.0063(10) 0.0051(10)
C4 0.0696(15) 0.0570(13) 0.0728(15) -0.0023(11) 0.0140(12) 0.0158(11)
C18 0.0584(15) 0.123(3) 0.0647(16) -0.0090(16) 0.0106(12) 0.0139(15)
C10 0.0737(15) 0.0701(15) 0.0722(15) 0.0319(13) 0.0133(12) 0.0310(12)
C7 0.107(2) 0.096(2) 0.0564(15) 0.0073(15) 0.0062(15) -0.0011(19)
C19 0.073(2) 0.192(5) 0.0688(18) -0.021(2) 0.0100(15) 0.026(2)
C20 0.081(2) 0.223(7) 0.104(3) -0.086(4) 0.005(2) 0.026(3)
C6 0.120(3) 0.090(2) 0.0678(18) -0.0172(16) 0.0198(18) 0.001(2)
C9 0.0832(18) 0.0853(18) 0.0652(15) 0.0332(14) 0.0022(13) 0.0211(15)
C21 0.0653(19) 0.134(4) 0.148(4) -0.090(3) 0.006(2) 0.015(2)
N2 0.0565(10) 0.0495(9) 0.0591(10) 0.0164(8) 0.0138(8) 0.0194(8)
N4 0.0502(10) 0.0438(9) 0.0829(13) 0.0001(9) 0.0093(9) 0.0166(7)
N1 0.0477(9) 0.0414(8) 0.0545(9) 0.0097(7) 0.0064(7) 0.0121(7)
N3 0.0450(9) 0.0465(9) 0.0577(9) 0.0060(7) 0.0054(7) 0.0114(7)
O1 0.0478(8) 0.0679(10) 0.0847(11) 0.0249(9) 0.0024(8) 0.0033(7)
O2 0.0429(8) 0.0511(9) 0.1230(15) -0.0002(9) -0.0015(9) 0.0111(7)
Cl1A 0.087(6) 0.043(3) 0.042(3) 0.012(2) 0.017(3) 0.040(3)
O1A 0.160(15) 0.093(10) 0.149(13) 0.034(8) 0.002(10) 0.091(11)
O2A 0.168(17) 0.091(12) 0.165(19) -0.045(11) 0.073(15) -0.052(12)
O3A 0.119(12) 0.059(6) 0.106(13) -0.029(7) 0.022(9) -0.006(6)
O4A 0.24(3) 0.43(5) 0.084(9) 0.093(17) 0.014(11) 0.18(3)
Cl1B 0.112(5) 0.086(4) 0.082(4) 0.006(2) -0.006(3) 0.058(4)
O1B 0.087(5) 0.078(6) 0.136(9) -0.015(7) 0.037(6) 0.033(4)
O2B 0.249(14) 0.088(5) 0.097(5) 0.033(5) 0.056(6) 0.081(7)
O3B 0.100(6) 0.052(3) 0.099(7) 0.014(4) 0.010(5) 0.040(3)
O4B 0.134(7) 0.154(7) 0.147(8) 0.051(5) -0.056(6) 0.009(5)
Cl1C 0.077(5) 0.093(8) 0.080(6) 0.026(4) 0.013(4) 0.029(4)
O1C 0.21(3) 0.087(12) 0.19(2) -0.068(13) 0.106(18) 0.020(11)
O2C 0.088(8) 0.137(14) 0.18(2) 0.115(15) 0.006(11) 0.049(8)
O3C 0.168(15) 0.27(3) 0.111(10) 0.007(13) -0.065(10) 0.072(16)
O4C 0.066(8) 0.093(12) 0.19(2) 0.018(13) 0.067(11) -0.010(8)

loop_
_atom_type_symbol
_atom_type_description
_atom_type_scat_dispersion_real
_atom_type_scat_dispersion_imag
_atom_type_scat_source
C C 0.0181 0.0091 'International Tables Vol C Tables 4.2.6.8 and 6.1.1.4'
H H 0.0000 0.0000 'International Tables Vol C Tables 4.2.6.8 and 6.1.1.4'
Ag Ag 0.1306 4.2820 'International Tables Vol C Tables 4.2.6.8 and 6.1.1.4'
N N 0.0311 0.0180 'International Tables Vol C Tables 4.2.6.8 and 6.1.1.4'
O O 0.0492 0.0322 'International Tables Vol C Tables 4.2.6.8 and 6.1.1.4'
Cl Cl 0.3639 0.7018 'International Tables Vol C Tables 4.2.6.8 and 6.1.1.4'

loop_
_geom_angle_atom_site_label_1
_geom_angle_atom_site_label_2
_geom_angle_atom_site_label_3
_geom_angle
_geom_angle_site_symmetry_3
N4 Ag1 N2 156.74(7) .
N4 Ag1 O2 101.99(6) 2_667
N2 Ag1 O2 101.17(7) 2_667
N2 C2 C3 123.2(2) .
N2 C2 C1 116.63(18) .
C3 C2 C1 119.92(18) .
C4 C3 C8 119.6(2) .
C4 C3 C2 122.7(2) .
C8 C3 C2 117.6(2) .
C24 C23 C22 120.3(3) .
C24 C23 H23 119.9 .
C22 C23 H23 119.9 .
C23 C24 N4 122.7(3) .
C23 C24 H24 118.6 .
N4 C24 H24 118.6 .
C9 C8 C3 117.4(2) .
C9 C8 C7 124.1(3) .
C3 C8 C7 118.4(3) .
C23 C22 C17 118.4(3) .
C23 C22 C21 123.8(4) .
C17 C22 C21 117.8(4) .
O1 C1 N1 124.00(19) .
O1 C1 C2 117.87(18) .
N1 C1 C2 118.09(17) .
C4 C5 C6 120.9(3) .
C4 C5 H5 119.6 .
C6 C5 H5 119.6 .
O2 C15 N3 123.1(2) .
O2 C15 C16 118.40(19) .
N3 C15 C16 118.46(18) .
N4 C16 C17 123.5(2) .
N4 C16 C15 114.91(19) .
C17 C16 C15 121.4(2) .
N3 C13 C12 112.92(17) .
N3 C13 H13A 109.0 .
C12 C13 H13A 109.0 .
N3 C13 H13B 109.0 .
C12 C13 H13B 109.0 .
H13A C13 H13B 107.8 .
C16 C17 C18 123.2(3) .
C16 C17 C22 117.0(3) .
C18 C17 C22 119.8(3) .
N1 C12 C13 113.38(17) .
N1 C12 H12A 108.9 .
C13 C12 H12A 108.9 .
N1 C12 H12B 108.9 .
C13 C12 H12B 108.9 .
H12A C12 H12B 107.7 .
N3 C14 H14A 109.5 .
N3 C14 H14B 109.5 .
H14A C14 H14B 109.5 .
N3 C14 H14C 109.5 .
H14A C14 H14C 109.5 .
H14B C14 H14C 109.5 .
N1 C11 H11A 109.5 .
N1 C11 H11B 109.5 .
H11A C11 H11B 109.5 .
N1 C11 H11C 109.5 .
H11A C11 H11C 109.5 .
H11B C11 H11C 109.5 .
C5 C4 C3 119.6(3) .
C5 C4 H4 120.2 .
C3 C4 H4 120.2 .
C19 C18 C17 119.5(4) .
C19 C18 H18 120.2 .
C17 C18 H18 120.2 .
C9 C10 N2 123.0(2) .
C9 C10 H10 118.5 .
N2 C10 H10 118.5 .
C6 C7 C8 120.1(3) .
C6 C7 H7 119.9 .
C8 C7 H7 119.9 .
C18 C19 C20 120.8(5) .
C18 C19 H19 119.6 .
C20 C19 H19 119.6 .
C21 C20 C19 121.0(4) .
C21 C20 H20 119.5 .
C19 C20 H20 119.5 .
C7 C6 C5 121.3(3) .
C7 C6 H6 119.3 .
C5 C6 H6 119.3 .
C10 C9 C8 120.6(2) .
C10 C9 H9 119.7 .
C8 C9 H9 119.7 .
C20 C21 C22 121.1(5) .
C20 C21 H21 119.4 .
C22 C21 H21 119.4 .
C2 N2 C10 118.0(2) .
C2 N2 Ag1 123.88(15) .
C10 N2 Ag1 118.07(16) .
C16 N4 C24 118.1(2) .
C16 N4 Ag1 121.23(14) .
C24 N4 Ag1 120.6(2) .
C1 N1 C11 123.79(18) .
C1 N1 C12 119.38(17) .
C11 N1 C12 116.83(17) .
C15 N3 C14 123.69(19) .
C15 N3 C13 119.59(18) .
C14 N3 C13 116.60(18) .
C15 O2 Ag1 134.26(14) 2_667
O1A Cl1A O4A 110.0(11) .
O1A Cl1A O2A 113.3(12) .
O4A Cl1A O2A 108.1(14) .
O1A Cl1A O3A 108.5(13) .
O4A Cl1A O3A 108.8(12) .
O2A Cl1A O3A 107.9(10) .
O2B Cl1B O4B 110.2(9) .
O2B Cl1B O3B 112.8(8) .
O4B Cl1B O3B 109.5(8) .
O2B Cl1B O1B 109.7(9) .
O4B Cl1B O1B 109.5(9) .
O3B Cl1B O1B 105.0(8) .
O4C Cl1C O2C 112.6(14) .
O4C Cl1C O1C 110.1(14) .
O2C Cl1C O1C 107.6(14) .
O4C Cl1C O3C 110.0(14) .
O2C Cl1C O3C 106.8(13) .
O1C Cl1C O3C 109.6(14) .

loop_
_geom_bond_atom_site_label_1
_geom_bond_atom_site_label_2
_geom_bond_distance
_geom_bond_site_symmetry_2
Ag1 N4 2.192(2) .
Ag1 N2 2.1960(19) .
Ag1 O2 2.5126(16) 2_667
C2 N2 1.324(3) .
C2 C3 1.417(3) .
C2 C1 1.511(3) .
C3 C4 1.408(3) .
C3 C8 1.416(3) .
C23 C24 1.344(5) .
C23 C22 1.392(5) .
C23 H23 0.9300 .
C24 N4 1.375(3) .
C24 H24 0.9300 .
C8 C9 1.406(4) .
C8 C7 1.423(4) .
C22 C17 1.420(4) .
C22 C21 1.424(5) .
C1 O1 1.223(3) .
C1 N1 1.336(3) .
C5 C4 1.366(4) .
C5 C6 1.389(5) .
C5 H5 0.9300 .
C15 O2 1.236(3) .
C15 N3 1.329(3) .
C15 C16 1.511(3) .
C16 N4 1.320(3) .
C16 C17 1.412(3) .
C13 N3 1.464(3) .
C13 C12 1.517(3) .
C13 H13A 0.9700 .
C13 H13B 0.9700 .
C17 C18 1.415(4) .
C12 N1 1.463(3) .
C12 H12A 0.9700 .
C12 H12B 0.9700 .
C14 N3 1.461(3) .
C14 H14A 0.9600 .
C14 H14B 0.9600 .
C14 H14C 0.9600 .
C11 N1 1.448(3) .
C11 H11A 0.9600 .
C11 H11B 0.9600 .
C11 H11C 0.9600 .
C4 H4 0.9300 .
C18 C19 1.367(5) .
C18 H18 0.9300 .
C10 C9 1.339(4) .
C10 N2 1.371(3) .
C10 H10 0.9300 .
C7 C6 1.348(5) .
C7 H7 0.9300 .
C19 C20 1.400(8) .
C19 H19 0.9300 .
C20 C21 1.339(8) .
C20 H20 0.9300 .
C6 H6 0.9300 .
C9 H9 0.9300 .
C21 H21 0.9300 .
Cl1A O1A 1.375(12) .
Cl1A O4A 1.415(12) .
Cl1A O2A 1.424(14) .
Cl1A O3A 1.426(12) .
Cl1B O2B 1.382(10) .
Cl1B O4B 1.406(11) .
Cl1B O3B 1.420(10) .
Cl1B O1B 1.450(10) .
Cl1C O4C 1.395(15) .
Cl1C O2C 1.407(14) .
Cl1C O1C 1.415(15) .
Cl1C O3C 1.421(15) .

loop_
_geom_torsion_atom_site_label_1
_geom_torsion_atom_site_label_2
_geom_torsion_atom_site_label_3
_geom_torsion_atom_site_label_4
_geom_torsion
_geom_torsion_site_symmetry_4
N2 C2 C3 C4 178.6(2) .
C1 C2 C3 C4 4.1(3) .
N2 C2 C3 C8 -1.0(3) .
C1 C2 C3 C8 -175.39(19) .
C22 C23 C24 N4 -0.3(4) .
C4 C3 C8 C9 178.9(2) .
C2 C3 C8 C9 -1.6(3) .
C4 C3 C8 C7 -1.3(4) .
C2 C3 C8 C7 178.2(2) .
C24 C23 C22 C17 1.7(4) .
C24 C23 C22 C21 -179.0(3) .
N2 C2 C1 O1 -80.7(2) .
C3 C2 C1 O1 94.1(2) .
N2 C2 C1 N1 101.6(2) .
C3 C2 C1 N1 -83.6(2) .
O2 C15 C16 N4 -65.0(3) .
N3 C15 C16 N4 115.7(2) .
O2 C15 C16 C17 110.0(3) .
N3 C15 C16 C17 -69.3(3) .
N4 C16 C17 C18 177.4(2) .
C15 C16 C17 C18 2.8(3) .
N4 C16 C17 C22 -0.9(3) .
C15 C16 C17 C22 -175.5(2) .
C23 C22 C17 C16 -1.1(3) .
C21 C22 C17 C16 179.6(2) .
C23 C22 C17 C18 -179.5(2) .
C21 C22 C17 C18 1.2(4) .
N3 C13 C12 N1 -66.1(2) .
C6 C5 C4 C3 0.0(5) .
C8 C3 C4 C5 1.3(4) .
C2 C3 C4 C5 -178.2(2) .
C16 C17 C18 C19 -179.1(3) .
C22 C17 C18 C19 -0.9(4) .
C9 C8 C7 C6 180.0(3) .
C3 C8 C7 C6 0.2(4) .
C17 C18 C19 C20 0.2(5) .
C18 C19 C20 C21 0.1(6) .
C8 C7 C6 C5 1.1(5) .
C4 C5 C6 C7 -1.2(5) .
N2 C10 C9 C8 -1.7(4) .
C3 C8 C9 C10 2.9(4) .
C7 C8 C9 C10 -176.9(3) .
C19 C20 C21 C22 0.2(7) .
C23 C22 C21 C20 179.9(4) .
C17 C22 C21 C20 -0.9(5) .
C3 C2 N2 C10 2.2(3) .
C1 C2 N2 C10 176.84(19) .
C3 C2 N2 Ag1 -174.40(15) .
C1 C2 N2 Ag1 0.2(2) .
C9 C10 N2 C2 -0.9(4) .
C9 C10 N2 Ag1 175.9(2) .
C17 C16 N4 C24 2.3(3) .
C15 C16 N4 C24 177.20(19) .
C17 C16 N4 Ag1 -174.97(15) .
C15 C16 N4 Ag1 -0.1(2) .
C23 C24 N4 C16 -1.7(4) .
C23 C24 N4 Ag1 175.6(2) .
O1 C1 N1 C11 176.1(2) .
C2 C1 N1 C11 -6.3(3) .
O1 C1 N1 C12 -5.1(3) .
C2 C1 N1 C12 172.53(17) .
C13 C12 N1 C1 103.8(2) .
C13 C12 N1 C11 -77.3(2) .
O2 C15 N3 C14 171.8(2) .
C16 C15 N3 C14 -8.9(3) .
O2 C15 N3 C13 -4.1(3) .
C16 C15 N3 C13 175.16(19) .
C12 C13 N3 C15 104.2(2) .
C12 C13 N3 C14 -72.0(2) .
N3 C15 O2 Ag1 -176.53(16) 2_667
C16 C15 O2 Ag1 4.2(3) 2_667
